data_7226076
loop_
_publ_author_name
'Jones, Leigh Fon'
'Comar, Priyanka'
'Pitak, Mateusz'
'Coles, Simon'
'G. Ryder, Alan'
'Piligkos, Stergios'
'Brechin, Euan K.'
'Houton, Edel'

_publ_section_title
;
 Solvothermal Synthesis of Discrete Cages and Extended Networks Comprising
 {Cr(III)3O(O2CR)3(oxime)3}2- (R = H, CH3, C(CH3)3, C14H9) Building
 Blocks.
;
_journal_name_full 'RSC Adv.'
_journal_paper_doi 10.1039/C6RA14811E
_journal_year 2016
_chemical_formula_moiety 'C62 H63 Cr6 N7 Na3 O26 1(H3 O1)'
_chemical_formula_sum 'C62 H66 Cr6 N7 Na3 O27'
_chemical_formula_weight 1719.16
_chemical_name_common '[Na3Cr6]-4'
_chemical_name_systematic 'complex 4 '
_chemical_properties_physical ', Hygroscopic'
_space_group_crystal_system monoclinic
_space_group_IT_number 15
_space_group_name_Hall '-I 2ya'
_space_group_name_H-M_alt 'I 1 2/a 1'
_symmetry_space_group_name_Hall '-I 2ya'
_symmetry_space_group_name_H-M 'I 1 2/a 1'
_atom_sites_solution_hydrogens geom
_audit_creation_method SHELXL-2014
_audit_update_record
;
2016-07-21 deposited with the CCDC.
2016-07-22 downloaded from the CCDC.
;
_cell_angle_alpha 90
_cell_angle_beta 113.736(5)
_cell_angle_gamma 90
_cell_formula_units_Z 4
_cell_length_a 26.3193(11)
_cell_length_b 13.1295(5)
_cell_length_c 22.7708(12)
_cell_measurement_reflns_used 3096
_cell_measurement_temperature 149.8(3)
_cell_measurement_theta_max 28.5480
_cell_measurement_theta_min 3.3080
_cell_volume 7203.0(6)
_computing_cell_refinement
;
'Wed Oct 16 09:47:02 2013'
;
_computing_data_collection
;
'Wed Oct 16 09:47:02 2013'
;
_computing_data_reduction
;
'Wed Oct 16 09:47:02 2013'
;
_computing_molecular_graphics 'ORTEX (P. McArdle, 1995)'
_computing_publication_material 'SHELXL-2014 (Sheldrick, 2014)'
_computing_structure_refinement 'SHELXL-2014 (Sheldrick, 2014)'
_computing_structure_solution SHELXS-97
_diffrn_ambient_temperature 149.8(3)
_diffrn_detector_area_resol_mean 16.1048
_diffrn_measured_fraction_theta_full 0.998
_diffrn_measured_fraction_theta_max 0.998
_diffrn_measurement_device_type 'Xcalibur, Sapphire3'
_diffrn_measurement_method '\w scans'
_diffrn_radiation_type MoK\a
_diffrn_radiation_wavelength 0.71073
_diffrn_reflns_av_R_equivalents 0.0387
_diffrn_reflns_av_unetI/netI 0.0659
_diffrn_reflns_Laue_measured_fraction_full 0.998
_diffrn_reflns_Laue_measured_fraction_max 0.998
_diffrn_reflns_limit_h_max 20
_diffrn_reflns_limit_h_min -31
_diffrn_reflns_limit_k_max 15
_diffrn_reflns_limit_k_min -15
_diffrn_reflns_limit_l_max 27
_diffrn_reflns_limit_l_min -27
_diffrn_reflns_number 14105
_diffrn_reflns_point_group_measured_fraction_full 0.998
_diffrn_reflns_point_group_measured_fraction_max 0.998
_diffrn_reflns_theta_full 25.242
_diffrn_reflns_theta_max 25.349
_diffrn_reflns_theta_min 2.973
_exptl_absorpt_coefficient_mu 0.977
_exptl_absorpt_correction_T_max 1.00000
_exptl_absorpt_correction_T_min 0.95320
_exptl_absorpt_correction_type multi-scan
_exptl_absorpt_process_details
;
crysalispro, agilent technologies,
version 1.171.36.32 (release 02-08-2013 crysalis171 .net)
(compiled aug  2 2013,16:46:58)
empirical absorption correction using spherical harmonics,
 implemented in scale3 abspack scaling algorithm.
;
_exptl_crystal_colour Green
_exptl_crystal_density_diffrn 1.585
_exptl_crystal_description Parallelepiped
_exptl_crystal_F_000 3508
_exptl_crystal_preparation ', Magnetic properties'
_exptl_crystal_recrystallization_method 'Re-crystallisation from solvent: MeCN '
_exptl_crystal_size_max 0.08
_exptl_crystal_size_mid 0.05
_exptl_crystal_size_min 0.05
_refine_diff_density_max 0.601
_refine_diff_density_min -0.565
_refine_diff_density_rms 0.092
_refine_ls_extinction_method none
_refine_ls_goodness_of_fit_ref 1.019
_refine_ls_hydrogen_treatment constr
_refine_ls_matrix_type full
_refine_ls_number_parameters 475
_refine_ls_number_reflns 6590
_refine_ls_number_restraints 0
_refine_ls_restrained_S_all 1.019
_refine_ls_R_factor_all 0.0793
_refine_ls_R_factor_gt 0.0483
_refine_ls_shift/su_max 0.000
_refine_ls_shift/su_mean 0.000
_refine_ls_structure_factor_coef Fsqd
_refine_ls_weighting_details 'w=1/[\s^2^(Fo^2^)+(0.0648P)^2^+5.0930P] where P=(Fo^2^+2Fc^2^)/3'
_refine_ls_weighting_scheme calc
_refine_ls_wR_factor_gt 0.1153
_refine_ls_wR_factor_ref 0.1315
_reflns_Friedel_coverage 0.000
_reflns_number_gt 4621
_reflns_number_total 6590
_reflns_threshold_expression 'I > 2\s(I)'
_cod_data_source_file c6ra14811e2.cif
_cod_data_source_block eh429e1
_cod_database_code 7226076
_shelx_space_group_comment
;
The symmetry employed for this shelxl refinement is uniquely defined
by the following loop, which should always be used as a source of
symmetry information in preference to the above space-group names.
They are only intended as comments.
;
_shelx_estimated_absorpt_t_min 0.926
_shelx_estimated_absorpt_t_max 0.953
_shelxl_version_number 2014-1

loop_
_space_group_symop_operation_xyz
'x, y, z'
'-x+1/2, y, -z'
'x+1/2, y+1/2, z+1/2'
'-x+1, y+1/2, -z+1/2'
'-x, -y, -z'
'x-1/2, -y, z'
'-x+1/2, -y+1/2, -z+1/2'
'x, -y+1/2, z+1/2'

loop_
_atom_site_label
_atom_site_type_symbol
_atom_site_fract_x
_atom_site_fract_y
_atom_site_fract_z
_atom_site_U_iso_or_equiv
_atom_site_adp_type
_atom_site_occupancy
_atom_site_site_symmetry_order
_atom_site_calc_flag
_atom_site_refinement_flags_posn
_atom_site_refinement_flags_adp
_atom_site_refinement_flags_occupancy
Cr1 Cr 0.12550(2) 0.87954(5) 0.46050(3) 0.02071(17) Uani 1 1 d . . .
Cr2 Cr 0.01137(2) 0.87524(5) 0.33856(3) 0.02229(17) Uani 1 1 d . . .
Cr3 Cr 0.07588(2) 1.08409(5) 0.38656(3) 0.02439(17) Uani 1 1 d . . .
Na1 Na 0.2500 0.79334(19) 0.5000 0.0374(6) Uani 1 2 d S T P
Na2 Na 0.01576(7) 1.25714(14) 0.28297(8) 0.0404(4) Uani 1 1 d . . .
O1 O 0.07791(9) 0.9419(2) 0.38471(12) 0.0213(6) Uani 1 1 d . . .
O2 O 0.17799(10) 0.8102(2) 0.53606(13) 0.0269(6) Uani 1 1 d . . .
O3 O 0.01029(10) 0.8174(2) 0.41749(13) 0.0294(7) Uani 1 1 d . . .
O4 O -0.05701(10) 0.8086(2) 0.28462(14) 0.0309(7) Uani 1 1 d . . .
O5 O -0.00097(10) 1.0782(2) 0.38171(14) 0.0307(7) Uani 1 1 d . . .
O6 O 0.07299(11) 1.2319(2) 0.38579(14) 0.0329(7) Uani 1 1 d . . .
O7 O 0.11369(10) 0.9914(2) 0.51126(13) 0.0258(6) Uani 1 1 d . . .
O8 O 0.13660(10) 0.7630(2) 0.40835(13) 0.0286(7) Uani 1 1 d . . .
O9 O 0.05335(10) 0.7540(2) 0.32480(13) 0.0277(7) Uani 1 1 d . . .
O10 O 0.01346(10) 0.9310(2) 0.25489(13) 0.0279(6) Uani 1 1 d . . .
O11 O 0.04552(10) 1.0876(2) 0.28942(13) 0.0288(7) Uani 1 1 d . . .
O12 O 0.18985(10) 0.9448(2) 0.44890(13) 0.0298(7) Uani 1 1 d . . .
O13 O 0.15369(11) 1.0862(2) 0.39098(14) 0.0307(7) Uani 1 1 d . . .
O14 O 0.0000 1.0000 0.5000 0.092(2) Uani 1 2 d S . P
N1 N 0.06236(12) 0.7996(2) 0.46722(15) 0.0221(7) Uani 1 1 d . . .
N2 N -0.03294(12) 0.9989(3) 0.34389(16) 0.0267(8) Uani 1 1 d . . .
N3 N 0.10763(12) 1.0873(3) 0.48382(16) 0.0247(7) Uani 1 1 d . . .
N4 N 0.2500 0.6077(5) 0.5000 0.0575(17) Uiso 1 2 d S . P
C1 C 0.16763(16) 0.7499(3) 0.5765(2) 0.0271(9) Uani 1 1 d . . .
C2 C 0.21227(18) 0.7260(4) 0.6340(2) 0.0380(11) Uani 1 1 d . . .
H2 H 0.2481 0.7515 0.6414 0.046 Uiso 1 1 calc R U .
C3 C 0.2055(2) 0.6662(4) 0.6804(2) 0.0492(13) Uani 1 1 d . . .
H3 H 0.2367 0.6513 0.7190 0.059 Uiso 1 1 calc R U .
C4 C 0.1542(2) 0.6279(4) 0.6713(3) 0.0557(15) Uani 1 1 d . . .
H4 H 0.1494 0.5880 0.7035 0.067 Uiso 1 1 calc R U .
C5 C 0.1099(2) 0.6488(4) 0.6143(2) 0.0455(13) Uani 1 1 d . . .
H5 H 0.0747 0.6212 0.6076 0.055 Uiso 1 1 calc R U .
C6 C 0.11441(16) 0.7090(3) 0.5655(2) 0.0301(10) Uani 1 1 d . . .
C7 C 0.06360(16) 0.7292(3) 0.5074(2) 0.0269(9) Uani 1 1 d . . .
C8 C 0.01209(17) 0.6677(4) 0.4963(2) 0.0442(12) Uani 1 1 d . . .
H8A H -0.0066 0.6956 0.5223 0.066 Uiso 1 1 calc R U .
H8B H 0.0225 0.5967 0.5086 0.066 Uiso 1 1 calc R U .
H8C H -0.0131 0.6708 0.4508 0.066 Uiso 1 1 calc R U .
C9 C -0.10865(15) 0.8422(3) 0.2619(2) 0.0303(10) Uani 1 1 d . . .
C10 C -0.14921(17) 0.7789(4) 0.2184(2) 0.0471(13) Uani 1 1 d . . .
H10 H -0.1384 0.7161 0.2062 0.056 Uiso 1 1 calc R U .
C11 C -0.2045(2) 0.8062(5) 0.1930(3) 0.081(2) Uani 1 1 d . . .
H11 H -0.2315 0.7621 0.1638 0.097 Uiso 1 1 calc R U .
C12 C -0.2205(2) 0.8970(5) 0.2101(4) 0.087(2) Uani 1 1 d . . .
H12 H -0.2586 0.9155 0.1934 0.105 Uiso 1 1 calc R U .
C13 C -0.18159(18) 0.9602(4) 0.2508(3) 0.0551(15) Uani 1 1 d . . .
H13 H -0.1934 1.0233 0.2614 0.066 Uiso 1 1 calc R U .
C14 C -0.12482(16) 0.9375(3) 0.2783(2) 0.0300(10) Uani 1 1 d . . .
C15 C -0.08633(16) 1.0119(3) 0.3212(2) 0.0311(10) Uani 1 1 d . . .
C16 C -0.10786(18) 1.1062(4) 0.3405(2) 0.0457(13) Uani 1 1 d . . .
H16A H -0.0784 1.1577 0.3555 0.069 Uiso 1 1 calc R U .
H16B H -0.1197 1.0898 0.3750 0.069 Uiso 1 1 calc R U .
H16C H -0.1395 1.1327 0.3035 0.069 Uiso 1 1 calc R U .
C17 C 0.09474(15) 1.2979(3) 0.4337(2) 0.0293(10) Uani 1 1 d . . .
C18 C 0.09482(18) 1.4012(3) 0.4181(2) 0.0370(11) Uani 1 1 d . . .
H18 H 0.0818 1.4200 0.3742 0.044 Uiso 1 1 calc R U .
C19 C 0.11286(18) 1.4754(4) 0.4636(2) 0.0433(12) Uani 1 1 d . . .
H19 H 0.1113 1.5448 0.4512 0.052 Uiso 1 1 calc R U .
C20 C 0.1334(2) 1.4500(4) 0.5278(3) 0.0505(13) Uani 1 1 d . . .
H20 H 0.1463 1.5015 0.5598 0.061 Uiso 1 1 calc R U .
C21 C 0.13488(18) 1.3492(4) 0.5448(2) 0.0410(12) Uani 1 1 d . . .
H21 H 0.1490 1.3324 0.5891 0.049 Uiso 1 1 calc R U .
C22 C 0.11637(15) 1.2696(3) 0.4994(2) 0.0272(9) Uani 1 1 d . . .
C23 C 0.11932(15) 1.1640(3) 0.5228(2) 0.0273(9) Uani 1 1 d . . .
C24 C 0.13507(18) 1.1467(3) 0.5929(2) 0.0347(10) Uani 1 1 d . . .
H24A H 0.1402 1.0736 0.6021 0.052 Uiso 1 1 calc R U .
H24B H 0.1056 1.1725 0.6048 0.052 Uiso 1 1 calc R U .
H24C H 0.1698 1.1827 0.6176 0.052 Uiso 1 1 calc R U .
C25 C 0.10298(16) 0.7258(3) 0.3560(2) 0.0259(9) Uani 1 1 d . . .
C26 C 0.12463(18) 0.6411(4) 0.3277(2) 0.0431(12) Uani 1 1 d . . .
H26A H 0.0939 0.5960 0.3025 0.065 Uiso 1 1 calc R U .
H26B H 0.1527 0.6022 0.3624 0.065 Uiso 1 1 calc R U .
H26C H 0.1413 0.6701 0.3000 0.065 Uiso 1 1 calc R U .
C27 C 0.02986(15) 1.0184(3) 0.2473(2) 0.0268(9) Uani 1 1 d . . .
C28 C 0.03159(19) 1.0434(4) 0.1836(2) 0.0395(11) Uani 1 1 d . . .
H28A H 0.0703 1.0512 0.1890 0.059 Uiso 1 1 calc R U .
H28B H 0.0115 1.1071 0.1671 0.059 Uiso 1 1 calc R U .
H28C H 0.0141 0.9883 0.1531 0.059 Uiso 1 1 calc R U .
C29 C 0.19138(16) 1.0202(4) 0.4152(2) 0.0318(10) Uani 1 1 d . . .
C30 C 0.24295(19) 1.0344(5) 0.4028(3) 0.0604(17) Uani 1 1 d . . .
H30A H 0.2667 1.0861 0.4320 0.091 Uiso 1 1 calc R U .
H30B H 0.2326 1.0565 0.3583 0.091 Uiso 1 1 calc R U .
H30C H 0.2632 0.9697 0.4098 0.091 Uiso 1 1 calc R U .
C31 C 0.2500 0.5201(7) 0.5000 0.064(2) Uiso 1 2 d S . P
C32 C 0.2500 0.4059(8) 0.5000 0.104(4) Uiso 1 2 d S . P
H32A H 0.2883 0.3810 0.5193 0.155 Uiso 0.5 1 calc R U P
H32B H 0.2320 0.3810 0.4558 0.155 Uiso 0.5 1 calc R U P
H32C H 0.2297 0.3810 0.5249 0.155 Uiso 0.5 1 calc R U P

loop_
_atom_site_aniso_label
_atom_site_aniso_U_11
_atom_site_aniso_U_22
_atom_site_aniso_U_33
_atom_site_aniso_U_23
_atom_site_aniso_U_13
_atom_site_aniso_U_12
Cr1 0.0162(3) 0.0207(3) 0.0222(3) 0.0014(3) 0.0047(2) -0.0004(3)
Cr2 0.0181(3) 0.0196(3) 0.0238(4) -0.0013(3) 0.0028(3) 0.0006(3)
Cr3 0.0233(3) 0.0192(4) 0.0249(4) -0.0010(3) 0.0037(3) -0.0014(3)
Na1 0.0294(12) 0.0385(15) 0.0493(16) 0.000 0.0210(11) 0.000
Na2 0.0433(10) 0.0344(11) 0.0344(10) 0.0056(9) 0.0062(8) 0.0016(8)
O1 0.0210(13) 0.0182(14) 0.0198(14) 0.0011(12) 0.0030(11) -0.0014(11)
O2 0.0200(13) 0.0281(16) 0.0295(16) 0.0065(14) 0.0069(12) 0.0025(12)
O3 0.0182(13) 0.0360(18) 0.0301(16) 0.0053(14) 0.0056(12) 0.0018(12)
O4 0.0190(14) 0.0273(17) 0.0368(18) -0.0040(14) 0.0011(12) 0.0018(12)
O5 0.0230(14) 0.0237(16) 0.0390(18) -0.0129(14) 0.0056(12) -0.0015(12)
O6 0.0353(16) 0.0213(16) 0.0311(17) -0.0027(14) 0.0019(13) -0.0032(13)
O7 0.0304(14) 0.0220(15) 0.0242(15) 0.0021(13) 0.0099(12) -0.0007(12)
O8 0.0245(14) 0.0309(17) 0.0289(17) 0.0007(14) 0.0093(12) 0.0068(13)
O9 0.0217(14) 0.0224(16) 0.0343(17) -0.0045(13) 0.0065(12) 0.0005(12)
O10 0.0291(15) 0.0248(17) 0.0247(16) -0.0011(13) 0.0053(12) -0.0007(13)
O11 0.0274(14) 0.0230(16) 0.0263(16) 0.0026(14) 0.0008(12) 0.0008(12)
O12 0.0177(13) 0.0380(18) 0.0284(16) 0.0100(14) 0.0037(11) -0.0020(12)
O13 0.0251(14) 0.0312(17) 0.0320(17) 0.0034(14) 0.0076(12) -0.0024(13)
O14 0.061(4) 0.148(7) 0.079(5) 0.003(4) 0.040(3) 0.001(4)
N1 0.0222(16) 0.0190(18) 0.0238(18) -0.0005(15) 0.0079(14) 0.0031(14)
N2 0.0205(16) 0.028(2) 0.0256(19) -0.0022(16) 0.0034(14) -0.0029(15)
N3 0.0213(16) 0.0213(18) 0.0281(19) -0.0013(16) 0.0062(14) -0.0017(14)
C1 0.029(2) 0.019(2) 0.032(2) -0.0005(19) 0.0101(18) 0.0065(18)
C2 0.034(2) 0.040(3) 0.035(3) 0.009(2) 0.009(2) 0.011(2)
C3 0.047(3) 0.047(3) 0.044(3) 0.018(3) 0.008(2) 0.016(3)
C4 0.068(4) 0.048(3) 0.047(3) 0.024(3) 0.018(3) 0.006(3)
C5 0.048(3) 0.038(3) 0.052(3) 0.016(3) 0.021(2) 0.006(2)
C6 0.034(2) 0.022(2) 0.037(3) 0.004(2) 0.017(2) 0.0051(19)
C7 0.026(2) 0.022(2) 0.030(2) -0.001(2) 0.0092(18) 0.0014(18)
C8 0.031(2) 0.047(3) 0.051(3) 0.017(3) 0.013(2) -0.006(2)
C9 0.021(2) 0.035(3) 0.029(2) -0.003(2) 0.0029(17) -0.0031(19)
C10 0.028(2) 0.041(3) 0.059(3) -0.021(3) 0.004(2) -0.002(2)
C11 0.029(3) 0.069(5) 0.109(6) -0.045(4) -0.010(3) -0.001(3)
C12 0.017(2) 0.079(5) 0.129(6) -0.048(5) -0.008(3) 0.004(3)
C13 0.030(2) 0.046(3) 0.073(4) -0.016(3) 0.003(2) 0.007(2)
C14 0.022(2) 0.027(2) 0.035(2) 0.000(2) 0.0055(18) 0.0008(18)
C15 0.029(2) 0.029(2) 0.033(3) 0.004(2) 0.0100(19) 0.0075(19)
C16 0.027(2) 0.043(3) 0.058(3) -0.018(3) 0.007(2) 0.005(2)
C17 0.022(2) 0.024(2) 0.038(3) -0.004(2) 0.0086(18) -0.0015(18)
C18 0.038(2) 0.020(2) 0.044(3) 0.000(2) 0.008(2) -0.002(2)
C19 0.048(3) 0.021(3) 0.054(3) -0.002(2) 0.013(2) 0.001(2)
C20 0.064(3) 0.025(3) 0.053(3) -0.012(3) 0.013(3) 0.000(2)
C21 0.043(3) 0.034(3) 0.040(3) -0.008(2) 0.010(2) -0.001(2)
C22 0.024(2) 0.023(2) 0.033(2) -0.003(2) 0.0094(18) 0.0016(18)
C23 0.0185(19) 0.030(2) 0.031(2) -0.004(2) 0.0071(17) -0.0002(18)
C24 0.045(2) 0.030(3) 0.033(3) -0.006(2) 0.019(2) -0.003(2)
C25 0.027(2) 0.023(2) 0.029(2) 0.000(2) 0.0121(19) 0.0008(18)
C26 0.037(2) 0.042(3) 0.046(3) -0.008(2) 0.012(2) 0.013(2)
C27 0.021(2) 0.025(2) 0.027(2) 0.003(2) 0.0026(17) 0.0062(18)
C28 0.050(3) 0.036(3) 0.033(3) 0.004(2) 0.018(2) 0.005(2)
C29 0.023(2) 0.038(3) 0.028(2) 0.005(2) 0.0034(18) -0.005(2)
C30 0.035(3) 0.073(4) 0.080(4) 0.043(3) 0.030(3) 0.011(3)

loop_
_atom_type_symbol
_atom_type_description
_atom_type_scat_dispersion_real
_atom_type_scat_dispersion_imag
_atom_type_scat_source
C C 0.0033 0.0016 'International Tables Vol C Tables 4.2.6.8 and 6.1.1.4'
H H 0.0000 0.0000 'International Tables Vol C Tables 4.2.6.8 and 6.1.1.4'
N N 0.0061 0.0033 'International Tables Vol C Tables 4.2.6.8 and 6.1.1.4'
O O 0.0106 0.0060 'International Tables Vol C Tables 4.2.6.8 and 6.1.1.4'
Na Na 0.0362 0.0249 'International Tables Vol C Tables 4.2.6.8 and 6.1.1.4'
Cr Cr 0.3209 0.6236 'International Tables Vol C Tables 4.2.6.8 and 6.1.1.4'

loop_
_geom_angle_atom_site_label_1
_geom_angle_atom_site_label_2
_geom_angle_atom_site_label_3
_geom_angle
_geom_angle_site_symmetry_1
_geom_angle_site_symmetry_3
O1 Cr1 O2 175.81(11) . .
O1 Cr1 O7 90.57(11) . .
O2 Cr1 O7 93.10(12) . .
O1 Cr1 O12 88.78(11) . .
O2 Cr1 O12 88.85(11) . .
O7 Cr1 O12 95.70(12) . .
O1 Cr1 N1 91.80(12) . .
O2 Cr1 N1 90.17(12) . .
O7 Cr1 N1 90.81(12) . .
O12 Cr1 N1 173.46(13) . .
O1 Cr1 O8 89.46(11) . .
O2 Cr1 O8 86.91(12) . .
O7 Cr1 O8 179.05(11) . .
O12 Cr1 O8 85.24(12) . .
N1 Cr1 O8 88.25(12) . .
O1 Cr2 O4 175.56(12) . .
O1 Cr2 O3 91.27(11) . .
O4 Cr2 O3 93.08(12) . .
O1 Cr2 N2 91.32(12) . .
O4 Cr2 N2 89.41(12) . .
O3 Cr2 N2 91.97(12) . .
O1 Cr2 O9 90.50(11) . .
O4 Cr2 O9 88.41(11) . .
O3 Cr2 O9 92.71(11) . .
N2 Cr2 O9 174.94(13) . .
O1 Cr2 O10 89.19(11) . .
O4 Cr2 O10 86.43(12) . .
O3 Cr2 O10 177.91(12) . .
N2 Cr2 O10 90.05(12) . .
O9 Cr2 O10 85.25(11) . .
O1 Cr2 Na2 125.84(9) . 4_445
O4 Cr2 Na2 50.50(9) . 4_445
O3 Cr2 Na2 124.03(10) . 4_445
N2 Cr2 Na2 122.66(10) . 4_445
O9 Cr2 Na2 52.75(8) . 4_445
O10 Cr2 Na2 54.24(9) . 4_445
O1 Cr3 O6 178.34(12) . .
O1 Cr3 O5 89.87(11) . .
O6 Cr3 O5 90.18(12) . .
O1 Cr3 O13 88.68(11) . .
O6 Cr3 O13 91.27(12) . .
O5 Cr3 O13 178.52(12) . .
O1 Cr3 O11 90.03(11) . .
O6 Cr3 O11 88.31(12) . .
O5 Cr3 O11 89.71(11) . .
O13 Cr3 O11 90.03(11) . .
O1 Cr3 N3 92.45(12) . .
O6 Cr3 N3 89.21(13) . .
O5 Cr3 N3 91.40(12) . .
O13 Cr3 N3 88.93(12) . .
O11 Cr3 N3 177.29(13) . .
O1 Cr3 Na2 134.70(9) . .
O6 Cr3 Na2 43.73(9) . .
O5 Cr3 Na2 78.22(9) . .
O13 Cr3 Na2 102.64(9) . .
O11 Cr3 Na2 47.02(9) . .
N3 Cr3 Na2 130.88(10) . .
O2 Na1 O2 169.26(19) 2_556 .
O2 Na1 N4 95.37(9) 2_556 .
O2 Na1 N4 95.37(9) . .
O2 Na1 O12 69.09(10) 2_556 2_556
O2 Na1 O12 102.07(11) . 2_556
N4 Na1 O12 142.22(7) . 2_556
O2 Na1 O12 102.07(11) 2_556 .
O2 Na1 O12 69.09(10) . .
N4 Na1 O12 142.22(7) . .
O12 Na1 O12 75.56(14) 2_556 .
O2 Na1 O8 61.64(8) 2_556 2_556
O2 Na1 O8 120.04(8) . 2_556
N4 Na1 O8 82.10(7) . 2_556
O12 Na1 O8 60.14(8) 2_556 2_556
O12 Na1 O8 135.65(12) . 2_556
O2 Na1 O8 120.04(8) 2_556 .
O2 Na1 O8 61.64(8) . .
N4 Na1 O8 82.10(7) . .
O12 Na1 O8 135.65(12) 2_556 .
O12 Na1 O8 60.14(8) . .
O8 Na1 O8 164.21(15) 2_556 .
O2 Na1 Cr1 36.68(7) 2_556 2_556
O2 Na1 Cr1 137.43(9) . 2_556
N4 Na1 Cr1 110.49(4) . 2_556
O12 Na1 Cr1 38.40(6) 2_556 2_556
O12 Na1 Cr1 103.32(9) . 2_556
O8 Na1 Cr1 38.15(5) 2_556 2_556
O8 Na1 Cr1 151.96(7) . 2_556
O6 Na2 O4 116.13(12) . 4_455
O6 Na2 O11 74.15(11) . .
O4 Na2 O11 94.85(12) 4_455 .
O6 Na2 O9 169.01(13) . 4_455
O4 Na2 O9 71.91(10) 4_455 4_455
O11 Na2 O9 98.32(11) . 4_455
O6 Na2 O10 119.27(12) . 4_455
O4 Na2 O10 70.06(10) 4_455 4_455
O11 Na2 O10 162.85(13) . 4_455
O9 Na2 O10 69.78(10) 4_455 4_455
O6 Na2 Cr2 148.37(10) . 4_455
O4 Na2 Cr2 40.15(7) 4_455 4_455
O11 Na2 Cr2 119.90(10) . 4_455
O9 Na2 Cr2 42.48(7) 4_455 4_455
O10 Na2 Cr2 43.05(7) 4_455 4_455
O6 Na2 Cr3 36.79(8) . .
O4 Na2 Cr3 118.23(9) 4_455 .
O11 Na2 Cr3 39.25(7) . .
O9 Na2 Cr3 133.60(10) 4_455 .
O10 Na2 Cr3 155.91(10) 4_455 .
Cr2 Na2 Cr3 155.79(7) 4_455 .
Cr2 O1 Cr1 116.47(13) . .
Cr2 O1 Cr3 116.99(13) . .
Cr1 O1 Cr3 115.61(13) . .
C1 O2 Cr1 128.6(2) . .
C1 O2 Na1 127.3(2) . .
Cr1 O2 Na1 96.90(11) . .
N1 O3 Cr2 115.7(2) . .
C9 O4 Cr2 130.2(3) . .
C9 O4 Na2 121.5(3) . 4_445
Cr2 O4 Na2 89.36(11) . 4_445
N2 O5 Cr3 114.3(2) . .
C17 O6 Cr3 129.9(3) . .
C17 O6 Na2 130.3(3) . .
Cr3 O6 Na2 99.48(13) . .
N3 O7 Cr1 115.5(2) . .
C25 O8 Cr1 129.3(2) . .
C25 O8 Na1 149.3(2) . .
Cr1 O8 Na1 79.87(10) . .
C25 O9 Cr2 130.1(3) . .
C25 O9 Na2 140.1(3) . 4_445
Cr2 O9 Na2 84.76(10) . 4_445
C27 O10 Cr2 126.0(3) . .
C27 O10 Na2 150.9(3) . 4_445
Cr2 O10 Na2 82.71(11) . 4_445
C27 O11 Cr3 132.6(3) . .
C27 O11 Na2 129.5(2) . .
Cr3 O11 Na2 93.73(12) . .
C29 O12 Cr1 130.5(3) . .
C29 O12 Na1 137.1(3) . .
Cr1 O12 Na1 90.50(11) . .
C29 O13 Cr3 128.1(3) . .
C7 N1 O3 115.4(3) . .
C7 N1 Cr1 129.6(3) . .
O3 N1 Cr1 114.7(2) . .
C15 N2 O5 115.7(3) . .
C15 N2 Cr2 129.6(3) . .
O5 N2 Cr2 114.5(2) . .
C23 N3 O7 116.4(3) . .
C23 N3 Cr3 130.2(3) . .
O7 N3 Cr3 113.3(2) . .
C31 N4 Na1 180.0 . .
O2 C1 C2 117.0(4) . .
O2 C1 C6 124.4(4) . .
C2 C1 C6 118.5(4) . .
C3 C2 C1 121.6(4) . .
C3 C2 H2 119.2 . .
C1 C2 H2 119.2 . .
C4 C3 C2 120.8(5) . .
C4 C3 H3 119.6 . .
C2 C3 H3 119.6 . .
C3 C4 C5 118.3(5) . .
C3 C4 H4 120.8 . .
C5 C4 H4 120.8 . .
C4 C5 C6 123.2(5) . .
C4 C5 H5 118.4 . .
C6 C5 H5 118.4 . .
C5 C6 C1 117.5(4) . .
C5 C6 C7 118.3(4) . .
C1 C6 C7 124.2(4) . .
N1 C7 C6 121.2(4) . .
N1 C7 C8 120.0(4) . .
C6 C7 C8 118.8(4) . .
C7 C8 H8A 109.5 . .
C7 C8 H8B 109.5 . .
H8A C8 H8B 109.5 . .
C7 C8 H8C 109.5 . .
H8A C8 H8C 109.5 . .
H8B C8 H8C 109.5 . .
O4 C9 C10 116.7(4) . .
O4 C9 C14 124.3(4) . .
C10 C9 C14 119.0(4) . .
C11 C10 C9 121.2(5) . .
C11 C10 H10 119.4 . .
C9 C10 H10 119.4 . .
C12 C11 C10 119.9(5) . .
C12 C11 H11 120.0 . .
C10 C11 H11 120.0 . .
C13 C12 C11 119.5(5) . .
C13 C12 H12 120.2 . .
C11 C12 H12 120.2 . .
C12 C13 C14 123.5(5) . .
C12 C13 H13 118.2 . .
C14 C13 H13 118.2 . .
C13 C14 C9 116.7(4) . .
C13 C14 C15 118.9(4) . .
C9 C14 C15 124.4(3) . .
N2 C15 C14 121.6(4) . .
N2 C15 C16 118.0(4) . .
C14 C15 C16 120.4(3) . .
C15 C16 H16A 109.5 . .
C15 C16 H16B 109.5 . .
H16A C16 H16B 109.5 . .
C15 C16 H16C 109.5 . .
H16A C16 H16C 109.5 . .
H16B C16 H16C 109.5 . .
O6 C17 C18 117.8(4) . .
O6 C17 C22 123.5(4) . .
C18 C17 C22 118.7(4) . .
C19 C18 C17 122.3(5) . .
C19 C18 H18 118.9 . .
C17 C18 H18 118.9 . .
C18 C19 C20 120.1(5) . .
C18 C19 H19 119.9 . .
C20 C19 H19 119.9 . .
C21 C20 C19 119.0(5) . .
C21 C20 H20 120.5 . .
C19 C20 H20 120.5 . .
C20 C21 C22 123.0(5) . .
C20 C21 H21 118.5 . .
C22 C21 H21 118.5 . .
C21 C22 C17 116.8(4) . .
C21 C22 C23 118.6(4) . .
C17 C22 C23 124.6(4) . .
N3 C23 C22 121.3(4) . .
N3 C23 C24 120.1(4) . .
C22 C23 C24 118.6(4) . .
C23 C24 H24A 109.5 . .
C23 C24 H24B 109.5 . .
H24A C24 H24B 109.5 . .
C23 C24 H24C 109.5 . .
H24A C24 H24C 109.5 . .
H24B C24 H24C 109.5 . .
O8 C25 O9 126.2(4) . .
O8 C25 C26 116.5(4) . .
O9 C25 C26 117.3(4) . .
C25 C26 H26A 109.5 . .
C25 C26 H26B 109.5 . .
H26A C26 H26B 109.5 . .
C25 C26 H26C 109.5 . .
H26A C26 H26C 109.5 . .
H26B C26 H26C 109.5 . .
O10 C27 O11 125.0(4) . .
O10 C27 C28 118.4(4) . .
O11 C27 C28 116.6(4) . .
C27 C28 H28A 109.5 . .
C27 C28 H28B 109.5 . .
H28A C28 H28B 109.5 . .
C27 C28 H28C 109.5 . .
H28A C28 H28C 109.5 . .
H28B C28 H28C 109.5 . .
O12 C29 O13 126.2(4) . .
O12 C29 C30 117.6(4) . .
O13 C29 C30 116.3(4) . .
C29 C30 H30A 109.5 . .
C29 C30 H30B 109.5 . .
H30A C30 H30B 109.5 . .
C29 C30 H30C 109.5 . .
H30A C30 H30C 109.5 . .
H30B C30 H30C 109.5 . .
N4 C31 C32 180.0 . .
C31 C32 H32A 109.5 . .
C31 C32 H32B 109.5 . .
H32A C32 H32B 109.5 . .
C31 C32 H32C 109.5 . .
H32A C32 H32C 109.5 . .
H32B C32 H32C 109.5 . .

loop_
_geom_bond_atom_site_label_1
_geom_bond_atom_site_label_2
_geom_bond_distance
_geom_bond_site_symmetry_2
Cr1 O1 1.865(3) .
Cr1 O2 1.946(3) .
Cr1 O7 1.970(3) .
Cr1 O12 2.008(3) .
Cr1 N1 2.022(3) .
Cr1 O8 2.029(3) .
Cr2 O1 1.859(2) .
Cr2 O4 1.932(3) .
Cr2 O3 1.962(3) .
Cr2 N2 2.031(3) .
Cr2 O9 2.033(3) .
Cr2 O10 2.062(3) .
Cr2 Na2 2.9969(19) 4_445
Cr3 O1 1.869(3) .
Cr3 O6 1.942(3) .
Cr3 O5 1.982(3) .
Cr3 O13 2.010(3) .
Cr3 O11 2.027(3) .
Cr3 N3 2.028(3) .
Cr3 Na2 3.1977(19) .
Na1 O2 2.359(2) 2_556
Na1 O2 2.359(2) .
Na1 N4 2.437(7) .
Na1 O12 2.517(3) 2_556
Na1 O12 2.517(3) .
Na1 O8 2.899(3) 2_556
Na1 O8 2.900(3) .
Na1 Cr1 3.2334(11) 2_556
Na2 O6 2.241(3) .
Na2 O4 2.313(3) 4_455
Na2 O11 2.344(3) .
Na2 O9 2.396(3) 4_455
Na2 O10 2.452(3) 4_455
Na2 Cr2 2.9969(19) 4_455
O2 C1 1.324(5) .
O3 N1 1.402(4) .
O4 C9 1.321(4) .
O4 Na2 2.312(3) 4_445
O5 N2 1.397(4) .
O6 C17 1.330(5) .
O7 N3 1.386(4) .
O8 C25 1.262(5) .
O9 C25 1.265(4) .
O9 Na2 2.396(3) 4_445
O10 C27 1.262(5) .
O10 Na2 2.452(3) 4_445
O11 C27 1.265(5) .
O12 C29 1.263(5) .
O13 C29 1.264(5) .
N1 C7 1.292(5) .
N2 C15 1.299(5) .
N3 C23 1.294(5) .
N4 C31 1.151(10) .
C1 C2 1.398(6) .
C1 C6 1.425(6) .
C2 C3 1.384(7) .
C2 H2 0.9500 .
C3 C4 1.376(7) .
C3 H3 0.9500 .
C4 C5 1.380(7) .
C4 H4 0.9500 .
C5 C6 1.407(6) .
C5 H5 0.9500 .
C6 C7 1.478(6) .
C7 C8 1.510(6) .
C8 H8A 0.9800 .
C8 H8B 0.9800 .
C8 H8C 0.9800 .
C9 C10 1.400(6) .
C9 C14 1.418(6) .
C10 C11 1.379(6) .
C10 H10 0.9500 .
C11 C12 1.373(8) .
C11 H11 0.9500 .
C12 C13 1.353(7) .
C12 H12 0.9500 .
C13 C14 1.400(6) .
C13 H13 0.9500 .
C14 C15 1.463(6) .
C15 C16 1.498(6) .
C16 H16A 0.9800 .
C16 H16B 0.9800 .
C16 H16C 0.9800 .
C17 C18 1.401(6) .
C17 C22 1.419(6) .
C18 C19 1.362(6) .
C18 H18 0.9500 .
C19 C20 1.379(7) .
C19 H19 0.9500 .
C20 C21 1.376(7) .
C20 H20 0.9500 .
C21 C22 1.411(6) .
C21 H21 0.9500 .
C22 C23 1.476(6) .
C23 C24 1.495(6) .
C24 H24A 0.9800 .
C24 H24B 0.9800 .
C24 H24C 0.9800 .
C25 C26 1.507(6) .
C26 H26A 0.9800 .
C26 H26B 0.9800 .
C26 H26C 0.9800 .
C27 C28 1.506(6) .
C28 H28A 0.9800 .
C28 H28B 0.9800 .
C28 H28C 0.9800 .
C29 C30 1.505(6) .
C30 H30A 0.9800 .
C30 H30B 0.9800 .
C30 H30C 0.9800 .
C31 C32 1.499(13) .
C32 H32A 0.9800 .
C32 H32B 0.9800 .
C32 H32C 0.9800 .
